data_7714339
loop_
_publ_author_name
'D\'iaz-Torres, Ra\'ul'
'G\'omez-Coca, Silvia'
'Ruiz, Eliseo'
'Harding, Phimphaka'
'Harding, David J.'

_publ_section_title
;
 Improving Spin Crossover Characteristics in Heteroleptic
 [FeIII(qsal-5-I)(qsal-5-OMe)]A Complexes
;
_journal_name_full 'Dalton Transactions'
_journal_paper_doi 10.1039/D3DT02503A
_journal_year 2023
_chemical_formula_moiety 'C33 H23 Fe I N4 O3, B F4, 1.1[CH4O]'
_chemical_formula_sum 'C34.1 H27.4 B F4 Fe I N4 O4.1'
_chemical_formula_weight 828.36
_space_group_crystal_system triclinic
_space_group_IT_number 2
_space_group_name_Hall '-P 1'
_space_group_name_H-M_alt 'P -1'
_atom_sites_solution_hydrogens geom
_atom_sites_solution_primary dual
_audit_creation_date 2023-09-20
_audit_creation_method
;
Olex2 1.5
(compiled 2023.08.24 svn.re1ec1418 for OlexSys, GUI svn.r6817)
;
_audit_update_record
;
2023-10-13 deposited with the CCDC.	2023-10-28 downloaded from the CCDC.
;
_cell_angle_alpha 104.192(5)
_cell_angle_beta 99.345(4)
_cell_angle_gamma 94.337(4)
_cell_formula_units_Z 2
_cell_length_a 10.8316(5)
_cell_length_b 12.4983(6)
_cell_length_c 12.8260(8)
_cell_measurement_reflns_used 8625
_cell_measurement_temperature 300.00(10)
_cell_measurement_theta_max 66.5240
_cell_measurement_theta_min 3.6000
_cell_volume 1648.87(16)
_computing_cell_refinement 'CrysAlisPro 1.171.40.84a (Rigaku OD, 2020)'
_computing_data_collection 'CrysAlisPro 1.171.40.84a (Rigaku OD, 2020)'
_computing_data_reduction 'CrysAlisPro 1.171.40.84a (Rigaku OD, 2020)'
_computing_molecular_graphics 'Olex2 1.5 (Dolomanov et al., 2009)'
_computing_publication_material 'Olex2 1.5 (Dolomanov et al., 2009)'
_computing_structure_refinement 'SHELXL 2018/3 (Sheldrick, 2015)'
_computing_structure_solution 'SHELXT  (Sheldrick, 2015)'
_diffrn_ambient_temperature 300.00(10)
_diffrn_detector_area_resol_mean 10.0000
_diffrn_detector_type HyPix3000
_diffrn_measured_fraction_theta_full 0.997
_diffrn_measured_fraction_theta_max 0.984
_diffrn_measurement_details
;
List of Runs (angles in degrees, time in seconds):

  # Type    Start    End  Width  t~exp~   \w     \q     \k     \f   Frames
#--------------------------------------------------------------------------
  1  \w     -9.00  78.00   0.50    3.00    --   40.91-106.00 155.00  174
  2  \w     29.00 107.00   0.50   11.50    --   96.59-106.00 155.00  156
  3  \w     83.00 157.00   0.50   11.50    --   96.59 106.00-105.00  148
  4  \w    -78.00   9.00   0.50    3.00    --  -40.91 106.00-105.00  174
  5  \w   -104.00 -25.00   0.50    3.00    --  -40.91 -50.00 120.00  158
  6  \w   -104.00 -25.00   0.50    3.00    --  -40.91 -50.00-180.00  158
  7  \w    -50.00  27.00   0.50    3.00    --  -40.91  25.00 150.00  154
  8  \w    -53.00  23.00   0.50    3.00    --  -40.91  37.00   0.00  152
  9  \w   -105.00 -29.00   0.50    3.00    --  -40.91 -37.00 -60.00  152
 10  \w     16.00  42.00   0.50    3.00    --   40.91  76.00  56.38   52
 11  \w     29.00 105.00   0.50    3.00    --   40.91  37.00-150.00  152
 12  \w     19.00 114.00   0.50    3.00    --   40.91  12.00  60.00  190
 13  \w     16.00  42.00   0.50    3.00    --   40.91  79.00  26.46   52
 14  \w     16.00  42.00   0.50    3.00    --   40.91  80.00 -42.19   52
 15  \w     14.00  97.00   0.50    3.00    --   40.91-138.00 -30.00  166
 16  \w     16.00  42.00   0.50    3.00    --   40.91  78.00  59.30   52
 17  \w     15.00  42.00   0.50    3.00    --   40.91  82.00-118.48   54
 18  \w    -22.00  57.00   0.50    3.00    --   40.91 -50.00   0.00  158
 19  \w     15.00  42.00   0.50    3.00    --   40.91  81.00 -73.30   54
 20  \w     32.00 109.00   0.50    3.00    --   40.91  25.00 120.00  154
 21  \w     16.00  42.00   0.50    3.00    --   40.91  80.00 119.17   52
 22  \w     16.00  42.00   0.50    3.00    --   40.91  76.00   1.93   52
 23  \w     16.00  42.00   0.50    3.00    --   40.91  78.00-145.78   52
 24  \w     15.00  42.00   0.50    3.00    --   40.91  77.00 167.78   54
 25  \w     31.00 106.00   0.50   11.50    --   96.59 -33.00  60.00  150
 26  \w     84.00 157.00   0.50   11.50    --   96.59  42.00 -60.00  146
 27  \w     32.00 109.00   0.50   11.50    --   96.59-117.00 -60.00  154
 28  \w     33.00 126.00   0.50   11.50    --   96.59-144.00-150.00  186
 29  \w     27.00 105.00   0.50   11.50    --   96.59 -96.00 -90.00  156
 30  \w     33.00 115.00   0.50   11.50    --   96.59 -59.00 120.00  164
 31  \w     88.00 157.00   0.50   11.50    --   96.59  25.00  90.00  138
 32  \w     32.00 109.00   0.50   11.50    --   96.59-117.00 120.00  154
 33  \w     32.00 122.00   0.50   11.50    --   96.59 -77.00 150.00  180
 34  \w     78.00 157.00   0.50   11.50    --   96.59  59.00   0.00  158
 35  \w     78.00 157.00   0.50   11.50    --   96.59  59.00-120.00  158
 36  \w     77.00 157.00   0.50   11.50    --   96.59  63.00 -37.32  160
 37  \w     27.00 105.00   0.50   11.50    --   96.59 -96.00-150.00  156
 38  \w     29.00 105.00   0.50   11.50    --   96.59 -25.00  90.00  152
 39  \w     33.00 115.00   0.50   11.50    --   96.59 -59.00  30.00  164
 40  \w     33.00 115.00   0.50   11.50    --   96.59 -59.00-120.00  164
 41  \w     32.00 109.00   0.50   11.50    --   96.59-117.00   0.00  154
 42  \w     32.00 122.00   0.50   11.50    --   96.59 -77.00   0.00  180
 43  \w     75.00 157.00   0.50   11.50    --   96.59  68.00  90.00  164
 44  \w     81.00 157.00   0.50   11.50    --   96.59  50.00  60.00  152
 45  \w     32.00 109.00   0.50   11.50    --   96.59-117.00  60.00  154
 46  \w     80.00 157.00   0.50   11.50    --   96.59  51.00  22.20  154
 47  \w     32.00 122.00   0.50   11.50    --   96.59 -77.00 -60.00  180
 48  \w     81.00 157.00   0.50   11.50    --   96.59 117.00   0.00  152
 49  \w     84.00 157.00   0.50   11.50    --   96.59  96.00-180.00  146
 50  \w    -50.00  27.00   0.50    3.00    --  -40.91  25.00  60.00  154
 51  \w   -104.00 -21.00   0.50    3.00    --  -40.91 -63.00   0.00  166
 52  \w   -104.00 -21.00   0.50    3.00    --  -40.91 -63.00 -90.00  166
 53  \w   -104.00 -25.00   0.50    3.00    --  -40.91 -50.00-150.00  158
 54  \w   -104.00 -21.00   0.50    3.00    --  -40.91 -63.00  60.00  166
 55  \w   -114.00 -19.00   0.50    3.00    --  -40.91 -12.00  90.00  190
 56  \w    -22.00  57.00   0.50    3.00    --   40.91 -50.00 120.00  158
 57  \w     16.00  42.00   0.50    3.00    --   40.91  80.00 -84.59   52
 58  \w     15.00  42.00   0.50    3.00    --   40.91  82.00 139.34   54
 59  \w     15.00  42.00   0.50    3.00    --   40.91  81.00 165.48   54
 60  \w     16.00  42.00   0.50    3.00    --   40.91  78.00  88.12   52
;
_diffrn_measurement_device 'four-circle diffractometer'
_diffrn_measurement_device_type 'SuperNova, Single source at offset/far, HyPix3000'
_diffrn_measurement_method '\w scans'
_diffrn_radiation_type CuK\a
_diffrn_radiation_wavelength 1.54184
_diffrn_reflns_av_R_equivalents 0.0638
_diffrn_reflns_av_unetI/netI 0.0396
_diffrn_reflns_Laue_measured_fraction_full 0.997
_diffrn_reflns_Laue_measured_fraction_max 0.984
_diffrn_reflns_limit_h_max 12
_diffrn_reflns_limit_h_min -13
_diffrn_reflns_limit_k_max 15
_diffrn_reflns_limit_k_min -13
_diffrn_reflns_limit_l_max 15
_diffrn_reflns_limit_l_min -15
_diffrn_reflns_number 24963
_diffrn_reflns_point_group_measured_fraction_full 0.997
_diffrn_reflns_point_group_measured_fraction_max 0.984
_diffrn_reflns_theta_full 67.684
_diffrn_reflns_theta_max 68.685
_diffrn_reflns_theta_min 3.619
_exptl_absorpt_coefficient_mu 11.615
_exptl_absorpt_correction_T_max 0.584
_exptl_absorpt_correction_T_min 0.180
_exptl_absorpt_correction_type analytical
_exptl_absorpt_process_details
;
CrysAlisPro 1.171.40.84a (Rigaku Oxford Diffraction, 2020)
Analytical numeric absorption correction using a multifaceted crystal
model based on expressions derived by R.C. Clark & J.S. Reid.
(Clark, R. C. & Reid, J. S. (1995). Acta Cryst. A51, 887-897)
Empirical absorption correction using spherical harmonics,
implemented in SCALE3 ABSPACK scaling algorithm.
;
_exptl_crystal_colour 'dull dark black'
_exptl_crystal_colour_lustre dull
_exptl_crystal_colour_modifier dark
_exptl_crystal_colour_primary black
_exptl_crystal_density_diffrn 1.668
_exptl_crystal_description block
_exptl_crystal_F_000 826
_exptl_crystal_size_max 0.211
_exptl_crystal_size_mid 0.184
_exptl_crystal_size_min 0.055
_refine_diff_density_max 0.435
_refine_diff_density_min -1.057
_refine_diff_density_rms 0.086
_refine_ls_extinction_method none
_refine_ls_goodness_of_fit_ref 1.067
_refine_ls_hydrogen_treatment constr
_refine_ls_matrix_type full
_refine_ls_number_parameters 438
_refine_ls_number_reflns 5991
_refine_ls_number_restraints 20
_refine_ls_restrained_S_all 1.073
_refine_ls_R_factor_all 0.0903
_refine_ls_R_factor_gt 0.0769
_refine_ls_shift/su_max 0.001
_refine_ls_shift/su_mean 0.000
_refine_ls_structure_factor_coef Fsqd
_refine_ls_weighting_details 'w=1/[\s^2^(Fo^2^)+(0.1713P)^2^+0.2822P] where P=(Fo^2^+2Fc^2^)/3'
_refine_ls_weighting_scheme calc
_refine_ls_wR_factor_gt 0.2366
_refine_ls_wR_factor_ref 0.2512
_reflns_Friedel_coverage 0.000
_reflns_number_gt 4522
_reflns_number_total 5991
_reflns_threshold_expression 'I > 2\s(I)'
_cod_data_source_file d3dt02503a2.cif
_cod_data_source_block rdt133-300k
_cod_original_formula_sum 'C34.10 H27.40 B F4 Fe I N4 O4.10'
_cod_database_code 7714339
_shelx_shelxl_version_number 2018/3
_shelx_space_group_comment
;
The symmetry employed for this shelxl refinement is uniquely defined
by the following loop, which should always be used as a source of
symmetry information in preference to the above space-group names.
They are only intended as comments.
;
_olex2_refinement_description
;
1. Fixed Uiso
 At 1.2 times of:
  All C(H) groups
 At 1.5 times of:
  All C(H,H,H) groups
2. Restrained distances
 O3-C13
 1.38 with sigma of 0.02
 O3-C33
 1.42 with sigma of 0.02
 O4-C34
 1.42 with sigma of 0.02
 O4-C29
 1.38 with sigma of 0.02
 C11-C12 \\sim C11-C12A
 with sigma of 0.02
 C12-C13 \\sim C12A-C13A
 with sigma of 0.02
 C13-C14 \\sim C13A-C14A
 with sigma of 0.02
 C13-O3 \\sim C13A-O3
 with sigma of 0.02
 C13-I1 \\sim C13A-I1
 with sigma of 0.02
 C14-C15 \\sim C14A-C15A
 with sigma of 0.02
 C15-C16 \\sim C15A-C16
 with sigma of 0.02
 C11-C13 \\sim C11-C13A
 with sigma of 0.04
 C12-C14 \\sim C12A-C14A
 with sigma of 0.04
 C12-O3 \\sim C12A-O3
 with sigma of 0.04
 C12-I1 \\sim C12A-I1
 with sigma of 0.04
 C13-C15 \\sim C13A-C15A
 with sigma of 0.04
 C14-C16 \\sim C14A-C16
 with sigma of 0.04
 C14-O3 \\sim C14A-O3
 with sigma of 0.04
 C14-I1 \\sim C14A-I1
 with sigma of 0.04
3. Uiso/Uaniso restraints and constraints
Uiso(O3) = Uiso(C33)
4. Rigid body (RIGU) restrains
 C29, O4, C34
 with sigma for 1-2 distances of 0.001 and sigma for 1-3 distances of 0.001
 C13, O3, C33
 with sigma for 1-2 distances of 0.001 and sigma for 1-3 distances of 0.001
5. Others
 Fixed Sof: C12(0.4) H12(0.4) C13(0.4) C14(0.4) H14(0.4) C15(0.6) H15(0.6)
 I2(0.4) O3(0.4) C33(0.4) H33A(0.4) H33B(0.4) H33C(0.4) I1(0.6) O4(0.6)
 C34(0.6) H34A(0.6) H34B(0.6) H34C(0.6) C12A(0.6) H12A(0.6) C13A(0.6) C14A(0.6)
 H14A(0.6) C15A(0.4) H15A(0.4)
6.a Aromatic/amide H refined with riding coordinates:
 C1(H1), C2(H2), C3(H3), C5(H5), C6(H6), C7(H7), C10(H10), C12(H12), C14(H14),
 C15(H15), C17(H17), C18(H18), C19(H19), C21(H21), C22(H22), C23(H23), C26(H26),
  C28(H28), C30(H30), C31(H31), C12A(H12A), C14A(H14A), C15A(H15A)
6.b Idealised Me refined as rotating group:
 C33(H33A,H33B,H33C), C34(H34A,H34B,H34C)
;
_smtbx_masks_special_details
;
A solvent mask was calculated and 40 electrons were 
found in a volume of 188\%A^3^ in 1 void per unit cell. 
This is consistent with the presence of 
1.1[CH4O] per Asymmetric Unit 
which account for 40 electrons 
per unit cell.
;
_smtbx_masks_void_probe_radius 1.2
_smtbx_masks_void_truncation_radius 1.2
_olex2_submission_special_instructions 'No special instructions were received'
_oxdiff_exptl_absorpt_empirical_details
;
Empirical correction (ABSPACK) includes:
- Absorption correction using spherical harmonics
- Frame scaling
;

loop_
_space_group_symop_operation_xyz
'x, y, z'
'-x, -y, -z'

loop_
_atom_site_label
_atom_site_type_symbol
_atom_site_fract_x
_atom_site_fract_y
_atom_site_fract_z
_atom_site_U_iso_or_equiv
_atom_site_adp_type
_atom_site_occupancy
_atom_site_site_symmetry_order
_atom_site_calc_flag
_atom_site_refinement_flags_posn
_atom_site_refinement_flags_adp
_atom_site_refinement_flags_occupancy
_atom_site_disorder_assembly
_atom_site_disorder_group
Fe1 Fe 0.48115(7) 0.72217(5) 0.37464(6) 0.0640(3) Uani 1 1 d . . . . .
O1 O 0.3731(4) 0.7515(3) 0.4783(3) 0.0816(9) Uani 1 1 d . . . . .
O2 O 0.6325(4) 0.7404(3) 0.4776(3) 0.0853(10) Uani 1 1 d . . . . .
N1 N 0.5740(4) 0.6568(3) 0.2446(4) 0.0719(10) Uani 1 1 d . . . . .
N2 N 0.4453(4) 0.5537(3) 0.3556(3) 0.0669(9) Uani 1 1 d . . . . .
N3 N 0.3326(4) 0.7316(3) 0.2519(3) 0.0692(9) Uani 1 1 d . . . . .
N4 N 0.5163(4) 0.8845(3) 0.3673(3) 0.0670(9) Uani 1 1 d . . . . .
C1 C 0.6340(6) 0.7122(5) 0.1904(5) 0.0869(15) Uani 1 1 d . . . . .
H1 H 0.638272 0.789344 0.211085 0.104 Uiso 1 1 calc R U . . .
C2 C 0.6922(7) 0.6647(6) 0.1038(6) 0.1018(19) Uani 1 1 d . . . . .
H2 H 0.732076 0.708223 0.066876 0.122 Uiso 1 1 calc R U . . .
C3 C 0.6883(7) 0.5513(7) 0.0755(6) 0.104(2) Uani 1 1 d . . . . .
H3 H 0.727694 0.516669 0.019207 0.125 Uiso 1 1 calc R U . . .
C4 C 0.6260(6) 0.4880(5) 0.1300(5) 0.0897(16) Uani 1 1 d . . . . .
C5 C 0.6146(8) 0.3697(6) 0.1062(7) 0.115(2) Uani 1 1 d . . . . .
H5 H 0.649749 0.329815 0.049378 0.138 Uiso 1 1 calc R U . . .
C6 C 0.5525(7) 0.3139(6) 0.1657(7) 0.110(2) Uani 1 1 d . . . . .
H6 H 0.549483 0.237022 0.151085 0.132 Uiso 1 1 calc R U . . .
C7 C 0.4935(6) 0.3715(5) 0.2483(6) 0.0943(17) Uani 1 1 d . . . . .
H7 H 0.448961 0.332256 0.286129 0.113 Uiso 1 1 calc R U . . .
C8 C 0.5009(5) 0.4846(4) 0.2736(4) 0.0720(12) Uani 1 1 d . . . . .
C9 C 0.5666(5) 0.5433(4) 0.2155(4) 0.0756(13) Uani 1 1 d . . . . .
C10 C 0.3786(5) 0.5090(4) 0.4139(4) 0.0685(11) Uani 1 1 d . . . . .
H10 H 0.374536 0.432374 0.402811 0.082 Uiso 1 1 calc R U . . .
C11 C 0.3129(5) 0.5656(4) 0.4912(4) 0.0700(11) Uani 1 1 d D . . . .
C12 C 0.2476(17) 0.5060(14) 0.5547(16) 0.072(6) Uiso 0.4 1 d D . P A 1
H12 H 0.254794 0.430840 0.546404 0.087 Uiso 0.4 1 calc R U P A 1
C13 C 0.178(2) 0.5559(16) 0.624(2) 0.094(10) Uiso 0.4 1 d D . P A 1
C14 C 0.1837(19) 0.6718(15) 0.6564(16) 0.087(6) Uiso 0.4 1 d D . P A 1
H14 H 0.144607 0.706856 0.712744 0.105 Uiso 0.4 1 calc R U P A 1
C15 C 0.2191(13) 0.7198(13) 0.5850(11) 0.093(5) Uiso 0.6 1 d D . P A 2
H15 H 0.204166 0.793676 0.596164 0.112 Uiso 0.6 1 calc R U P A 2
C16 C 0.3069(5) 0.6834(4) 0.5199(4) 0.0696(11) Uani 1 1 d D . . . .
C17 C 0.2429(5) 0.6496(5) 0.1949(4) 0.0812(14) Uani 1 1 d . . . . .
H17 H 0.246470 0.579297 0.206585 0.097 Uiso 1 1 calc R U . . .
C18 C 0.1433(6) 0.6659(6) 0.1178(5) 0.0916(17) Uani 1 1 d . . . . .
H18 H 0.080739 0.607830 0.080505 0.110 Uiso 1 1 calc R U . . .
C19 C 0.1397(7) 0.7689(7) 0.0983(6) 0.112(2) Uani 1 1 d . . . . .
H19 H 0.075573 0.780497 0.045962 0.134 Uiso 1 1 calc R U . . .
C20 C 0.2308(6) 0.8551(6) 0.1561(5) 0.0920(16) Uani 1 1 d . . . . .
C21 C 0.2346(8) 0.9661(7) 0.1440(7) 0.117(2) Uani 1 1 d . . . . .
H21 H 0.172147 0.982754 0.093610 0.140 Uiso 1 1 calc R U . . .
C22 C 0.3270(8) 1.0478(7) 0.2043(8) 0.117(2) Uani 1 1 d . . . . .
H22 H 0.326549 1.119508 0.195526 0.140 Uiso 1 1 calc R U . . .
C23 C 0.4230(6) 1.0238(5) 0.2796(6) 0.0936(17) Uani 1 1 d . . . . .
H23 H 0.486477 1.079918 0.319737 0.112 Uiso 1 1 calc R U . . .
C24 C 0.4252(5) 0.9195(4) 0.2950(4) 0.0727(12) Uani 1 1 d . . . . .
C25 C 0.3285(5) 0.8340(4) 0.2326(4) 0.0736(12) Uani 1 1 d . . . . .
C26 C 0.6141(5) 0.9542(4) 0.4257(4) 0.0697(11) Uani 1 1 d . . . . .
H26 H 0.617585 1.026813 0.419195 0.084 Uiso 1 1 calc R U . . .
C27 C 0.7144(5) 0.9294(4) 0.4974(4) 0.0735(12) Uani 1 1 d . . . . .
C28 C 0.8141(6) 1.0170(5) 0.5504(5) 0.0864(15) Uani 1 1 d . . . . .
H28 H 0.811190 1.086237 0.536084 0.104 Uiso 1 1 calc R U . . .
C29 C 0.9128(6) 0.9996(5) 0.6213(6) 0.0960(17) Uani 1 1 d D . . . .
C30 C 0.9204(7) 0.8986(6) 0.6445(7) 0.113(2) Uani 1 1 d . . . . .
H30 H 0.989526 0.887788 0.692551 0.136 Uiso 1 1 calc R U . . .
C31 C 0.8236(6) 0.8121(5) 0.5952(6) 0.0989(19) Uani 1 1 d . . . . .
H31 H 0.827649 0.744080 0.612064 0.119 Uiso 1 1 calc R U . . .
C32 C 0.7219(6) 0.8262(4) 0.5219(5) 0.0790(13) Uani 1 1 d . . . . .
I2 I 1.05044(19) 1.1370(2) 0.6954(2) 0.1730(10) Uani 0.4 1 d . . P B 1
O3 O 0.1367(17) 0.4737(13) 0.6691(13) 0.134(4) Uiso 0.4 1 d D . P A 1
C33 C 0.082(2) 0.528(2) 0.7669(19) 0.134(4) Uiso 0.4 1 d D . P A 1
H33A H 0.136875 0.593592 0.809492 0.201 Uiso 0.4 1 calc R U P A 1
H33B H 0.073233 0.477240 0.811064 0.201 Uiso 0.4 1 calc R U P A 1
H33C H 0.000650 0.548708 0.742442 0.201 Uiso 0.4 1 calc R U P A 1
I1 I 0.05015(11) 0.45669(10) 0.68033(11) 0.1403(5) Uani 0.6 1 d . . P A 2
O4 O 1.0080(9) 1.0731(7) 0.6730(8) 0.119(3) Uani 0.6 1 d D . P B 2
C34 C 1.0106(11) 1.1827(9) 0.6438(11) 0.097(3) Uani 0.6 1 d D . P B 2
H34A H 1.001822 1.169845 0.565918 0.145 Uiso 0.6 1 calc R U P B 2
H34B H 1.089159 1.227474 0.679040 0.145 Uiso 0.6 1 calc R U P B 2
H34C H 0.942301 1.220556 0.667905 0.145 Uiso 0.6 1 calc R U P B 2
F1 F 0.2036(5) 0.3493(5) 0.2358(4) 0.1465(18) Uani 1 1 d . . . . .
F2 F 0.0206(4) 0.2510(5) 0.1520(4) 0.1313(15) Uani 1 1 d . . . . .
F3 F 0.1092(4) 0.3781(3) 0.0799(4) 0.1108(11) Uani 1 1 d . . . . .
F4 F 0.1903(7) 0.2194(4) 0.0773(5) 0.160(2) Uani 1 1 d . . . . .
B1 B 0.1326(7) 0.3011(6) 0.1346(6) 0.0881(18) Uani 1 1 d . . . . .
C12A C 0.2347(12) 0.4976(10) 0.5330(12) 0.077(5) Uiso 0.6 1 d D . P A 2
H12A H 0.231751 0.420768 0.509719 0.093 Uiso 0.6 1 calc R U P A 2
C13A C 0.1651(15) 0.5420(12) 0.6053(14) 0.090(6) Uiso 0.6 1 d D . P A 2
C14A C 0.1547(12) 0.6553(10) 0.6327(10) 0.079(3) Uiso 0.6 1 d D . P A 2
H14A H 0.104880 0.685491 0.682409 0.095 Uiso 0.6 1 calc R U P A 2
C15A C 0.2479(16) 0.7313(14) 0.6030(12) 0.067(4) Uiso 0.4 1 d D . P A 1
H15A H 0.252054 0.808434 0.623739 0.081 Uiso 0.4 1 calc R U P A 1

loop_
_atom_site_aniso_label
_atom_site_aniso_U_11
_atom_site_aniso_U_22
_atom_site_aniso_U_33
_atom_site_aniso_U_23
_atom_site_aniso_U_13
_atom_site_aniso_U_12
Fe1 0.0710(4) 0.0396(4) 0.0779(5) 0.0101(3) 0.0119(3) 0.0067(3)
O1 0.098(2) 0.0520(17) 0.093(2) 0.0075(16) 0.0268(19) 0.0148(16)
O2 0.089(2) 0.0631(19) 0.102(3) 0.0281(19) 0.0005(19) 0.0133(17)
N1 0.071(2) 0.058(2) 0.080(2) 0.0081(19) 0.0130(19) 0.0058(17)
N2 0.067(2) 0.0458(18) 0.079(2) 0.0055(17) 0.0052(18) 0.0071(15)
N3 0.071(2) 0.059(2) 0.074(2) 0.0133(18) 0.0089(18) 0.0087(17)
N4 0.075(2) 0.057(2) 0.071(2) 0.0148(17) 0.0159(18) 0.0172(17)
C1 0.099(4) 0.073(3) 0.092(4) 0.019(3) 0.031(3) 0.011(3)
C2 0.106(4) 0.097(5) 0.107(5) 0.022(4) 0.043(4) 0.005(3)
C3 0.098(4) 0.111(5) 0.093(4) 0.000(4) 0.029(3) 0.010(4)
C4 0.089(4) 0.079(4) 0.092(4) -0.001(3) 0.023(3) 0.015(3)
C5 0.116(5) 0.080(4) 0.126(6) -0.024(4) 0.040(4) 0.004(4)
C6 0.118(5) 0.064(3) 0.130(5) -0.014(4) 0.033(4) 0.018(3)
C7 0.098(4) 0.053(3) 0.119(5) -0.004(3) 0.025(3) -0.001(3)
C8 0.070(3) 0.057(2) 0.078(3) 0.001(2) 0.007(2) 0.008(2)
C9 0.072(3) 0.066(3) 0.078(3) 0.002(2) 0.006(2) 0.008(2)
C10 0.075(3) 0.045(2) 0.077(3) 0.011(2) 0.002(2) 0.0004(19)
C11 0.072(3) 0.056(2) 0.083(3) 0.019(2) 0.013(2) 0.013(2)
C16 0.080(3) 0.057(2) 0.074(3) 0.017(2) 0.019(2) 0.015(2)
C17 0.077(3) 0.075(3) 0.078(3) 0.002(2) 0.005(2) 0.004(2)
C18 0.077(3) 0.088(4) 0.093(4) 0.003(3) 0.000(3) 0.013(3)
C19 0.090(4) 0.131(6) 0.103(5) 0.028(4) -0.015(3) 0.024(4)
C20 0.083(3) 0.097(4) 0.092(4) 0.026(3) -0.002(3) 0.025(3)
C21 0.124(5) 0.105(5) 0.124(5) 0.050(4) -0.011(4) 0.037(5)
C22 0.118(5) 0.094(5) 0.149(6) 0.066(5) 0.000(5) 0.025(4)
C23 0.100(4) 0.067(3) 0.115(4) 0.027(3) 0.012(3) 0.017(3)
C24 0.085(3) 0.057(2) 0.077(3) 0.016(2) 0.014(2) 0.017(2)
C25 0.075(3) 0.074(3) 0.073(3) 0.019(2) 0.013(2) 0.023(2)
C26 0.083(3) 0.044(2) 0.078(3) 0.008(2) 0.013(2) 0.012(2)
C27 0.082(3) 0.057(2) 0.074(3) 0.007(2) 0.009(2) 0.009(2)
C28 0.095(4) 0.063(3) 0.090(4) 0.006(3) 0.010(3) 0.004(3)
C29 0.085(3) 0.084(3) 0.097(4) 0.001(3) -0.009(3) 0.005(2)
C30 0.109(5) 0.088(4) 0.118(5) 0.004(4) -0.020(4) 0.025(4)
C31 0.104(4) 0.070(3) 0.107(4) 0.018(3) -0.016(3) 0.013(3)
C32 0.093(3) 0.055(3) 0.085(3) 0.015(2) 0.008(3) 0.016(2)
I2 0.1196(13) 0.171(2) 0.1788(19) -0.0334(17) 0.0231(12) -0.0199(13)
I1 0.1252(8) 0.1368(8) 0.1786(11) 0.0713(8) 0.0397(7) 0.0134(6)
O4 0.112(5) 0.071(4) 0.140(7) 0.007(4) -0.034(4) -0.006(3)
C34 0.083(6) 0.079(4) 0.106(7) 0.009(5) -0.025(5) 0.013(4)
F1 0.121(3) 0.188(5) 0.103(3) 0.023(3) -0.022(2) -0.014(3)
F2 0.114(3) 0.140(4) 0.131(3) 0.038(3) 0.012(2) -0.027(3)
F3 0.125(3) 0.089(2) 0.121(3) 0.038(2) 0.014(2) 0.017(2)
F4 0.249(6) 0.112(3) 0.157(4) 0.050(3) 0.092(5) 0.084(4)
B1 0.086(4) 0.088(4) 0.080(4) 0.016(3) -0.004(3) 0.001(3)

loop_
_atom_type_symbol
_atom_type_description
_atom_type_scat_dispersion_real
_atom_type_scat_dispersion_imag
_atom_type_scat_source
C C 0.0181 0.0091 'International Tables Vol C Tables 4.2.6.8 and 6.1.1.4'
H H 0.0000 0.0000 'International Tables Vol C Tables 4.2.6.8 and 6.1.1.4'
B B 0.0090 0.0039 'International Tables Vol C Tables 4.2.6.8 and 6.1.1.4'
F F 0.0727 0.0534 'International Tables Vol C Tables 4.2.6.8 and 6.1.1.4'
Fe Fe -1.1336 3.1974 'International Tables Vol C Tables 4.2.6.8 and 6.1.1.4'
I I -0.3257 6.8362 'International Tables Vol C Tables 4.2.6.8 and 6.1.1.4'
N N 0.0311 0.0180 'International Tables Vol C Tables 4.2.6.8 and 6.1.1.4'
O O 0.0492 0.0322 'International Tables Vol C Tables 4.2.6.8 and 6.1.1.4'

loop_
_exptl_crystal_face_index_h
_exptl_crystal_face_index_k
_exptl_crystal_face_index_l
_exptl_crystal_face_perp_dist
1 5 -2 0.0722
-2 -3 5 0.1087
-3 5 2 0.0986
-1 0 -5 0.0205
1 -5 -4 0.0773
1 0 5 0.0341
-5 4 1 0.1061
0 -1 -5 0.0348
-1 -1 -5 0.0247
-5 1 3 0.0936
0 -5 2 0.0970
5 -1 -3 0.0895
0 0 -1 0.0234
-5 -1 -3 0.0640

loop_
_geom_angle_atom_site_label_1
_geom_angle_atom_site_label_2
_geom_angle_atom_site_label_3
_geom_angle
_geom_angle_site_symmetry_1
_geom_angle_site_symmetry_3
_geom_angle_publ_flag
O1 Fe1 N1 167.36(16) . . ?
O1 Fe1 N2 91.06(16) . . ?
O1 Fe1 N3 89.41(17) . . ?
O1 Fe1 N4 96.01(15) . . ?
O2 Fe1 O1 96.41(18) . . ?
O2 Fe1 N1 91.01(17) . . ?
O2 Fe1 N2 94.81(15) . . ?
O2 Fe1 N3 167.49(16) . . ?
O2 Fe1 N4 90.07(16) . . ?
N2 Fe1 N1 78.08(16) . . ?
N2 Fe1 N3 96.15(15) . . ?
N2 Fe1 N4 170.91(16) . . ?
N3 Fe1 N1 85.38(16) . . ?
N4 Fe1 N1 94.20(16) . . ?
N4 Fe1 N3 78.28(16) . . ?
C16 O1 Fe1 131.2(3) . . ?
C32 O2 Fe1 132.2(3) . . ?
C1 N1 Fe1 127.2(4) . . ?
C1 N1 C9 118.5(5) . . ?
C9 N1 Fe1 114.2(4) . . ?
C8 N2 Fe1 115.6(3) . . ?
C10 N2 Fe1 124.2(3) . . ?
C10 N2 C8 120.2(4) . . ?
C17 N3 Fe1 126.6(4) . . ?
C17 N3 C25 118.7(4) . . ?
C25 N3 Fe1 114.7(3) . . ?
C24 N4 Fe1 115.4(3) . . ?
C26 N4 Fe1 124.4(3) . . ?
C26 N4 C24 120.2(4) . . ?
N1 C1 H1 117.5 . . ?
N1 C1 C2 124.9(6) . . ?
C2 C1 H1 117.5 . . ?
C1 C2 H2 121.3 . . ?
C3 C2 C1 117.3(6) . . ?
C3 C2 H2 121.3 . . ?
C2 C3 H3 119.8 . . ?
C2 C3 C4 120.3(6) . . ?
C4 C3 H3 119.8 . . ?
C3 C4 C5 125.0(6) . . ?
C3 C4 C9 118.5(6) . . ?
C9 C4 C5 116.5(6) . . ?
C4 C5 H5 119.5 . . ?
C6 C5 C4 120.9(6) . . ?
C6 C5 H5 119.5 . . ?
C5 C6 H6 119.6 . . ?
C5 C6 C7 120.7(6) . . ?
C7 C6 H6 119.6 . . ?
C6 C7 H7 119.8 . . ?
C8 C7 C6 120.4(7) . . ?
C8 C7 H7 119.8 . . ?
C7 C8 N2 126.3(5) . . ?
C7 C8 C9 119.6(5) . . ?
C9 C8 N2 114.0(4) . . ?
N1 C9 C4 120.4(5) . . ?
N1 C9 C8 118.0(5) . . ?
C8 C9 C4 121.7(5) . . ?
N2 C10 H10 116.9 . . ?
N2 C10 C11 126.2(4) . . ?
C11 C10 H10 116.9 . . ?
C10 C11 C12 120.4(8) . . ?
C10 C11 C16 125.5(5) . . ?
C10 C11 C12A 115.4(6) . . ?
C16 C11 C12 114.0(8) . . ?
C12A C11 C16 118.6(6) . . ?
C11 C12 H12 119.0 . . ?
C13 C12 C11 122.0(13) . . ?
C13 C12 H12 119.0 . . ?
C12 C13 C14 121.3(15) . . ?
C12 C13 O3 104.0(14) . . ?
O3 C13 C14 132.6(17) . . ?
C13 C14 H14 121.0 . . ?
C15A C14 C13 117.9(14) . . ?
C15A C14 H14 121.0 . . ?
C16 C15 H15 117.8 . . ?
C14A C15 H15 117.8 . . ?
C14A C15 C16 124.4(13) . . ?
O1 C16 C11 121.6(4) . . ?
O1 C16 C15 122.5(8) . . ?
O1 C16 C15A 117.1(8) . . ?
C15 C16 C11 115.7(8) . . ?
C15A C16 C11 120.6(9) . . ?
N3 C17 H17 118.9 . . ?
N3 C17 C18 122.2(6) . . ?
C18 C17 H17 118.9 . . ?
C17 C18 H18 120.5 . . ?
C19 C18 C17 118.9(6) . . ?
C19 C18 H18 120.5 . . ?
C18 C19 H19 120.0 . . ?
C18 C19 C20 120.1(6) . . ?
C20 C19 H19 120.0 . . ?
C19 C20 C21 124.7(6) . . ?
C19 C20 C25 118.5(6) . . ?
C25 C20 C21 116.8(6) . . ?
C20 C21 H21 119.1 . . ?
C22 C21 C20 121.8(6) . . ?
C22 C21 H21 119.1 . . ?
C21 C22 H22 120.1 . . ?
C21 C22 C23 119.9(6) . . ?
C23 C22 H22 120.1 . . ?
C22 C23 H23 119.3 . . ?
C24 C23 C22 121.3(6) . . ?
C24 C23 H23 119.3 . . ?
N4 C24 C25 114.2(4) . . ?
C23 C24 N4 126.8(5) . . ?
C23 C24 C25 119.0(5) . . ?
N3 C25 C20 121.5(5) . . ?
N3 C25 C24 117.2(4) . . ?
C20 C25 C24 121.2(5) . . ?
N4 C26 H26 116.9 . . ?
N4 C26 C27 126.2(4) . . ?
C27 C26 H26 116.9 . . ?
C26 C27 C28 117.1(5) . . ?
C32 C27 C26 124.9(5) . . ?
C32 C27 C28 118.0(5) . . ?
C27 C28 H28 119.8 . . ?
C29 C28 C27 120.4(5) . . ?
C29 C28 H28 119.8 . . ?
C28 C29 C30 121.5(6) . . ?
C28 C29 I2 116.1(5) . . ?
C30 C29 I2 122.4(5) . . ?
O4 C29 C28 125.2(7) . . ?
O4 C29 C30 113.3(6) . . ?
C29 C30 H30 120.3 . . ?
C29 C30 C31 119.4(6) . . ?
C31 C30 H30 120.3 . . ?
C30 C31 H31 119.5 . . ?
C32 C31 C30 120.9(6) . . ?
C32 C31 H31 119.5 . . ?
O2 C32 C27 122.2(5) . . ?
O2 C32 C31 118.0(5) . . ?
C31 C32 C27 119.8(5) . . ?
C13 O3 C33 107.7(16) . . ?
O3 C33 H33A 109.5 . . ?
O3 C33 H33B 109.5 . . ?
O3 C33 H33C 109.5 . . ?
H33A C33 H33B 109.5 . . ?
H33A C33 H33C 109.5 . . ?
H33B C33 H33C 109.5 . . ?
C29 O4 C34 115.8(8) . . ?
O4 C34 H34A 109.5 . . ?
O4 C34 H34B 109.5 . . ?
O4 C34 H34C 109.5 . . ?
H34A C34 H34B 109.5 . . ?
H34A C34 H34C 109.5 . . ?
H34B C34 H34C 109.5 . . ?
F1 B1 F2 106.2(6) . . ?
F3 B1 F1 110.3(6) . . ?
F3 B1 F2 110.7(6) . . ?
F3 B1 F4 111.0(6) . . ?
F4 B1 F1 111.0(6) . . ?
F4 B1 F2 107.5(6) . . ?
C11 C12A H12A 119.5 . . ?
C13A C12A C11 120.9(10) . . ?
C13A C12A H12A 119.5 . . ?
C12A C13A I1 126.6(10) . . ?
C12A C13A C14A 121.6(11) . . ?
C14A C13A I1 111.6(8) . . ?
C15 C14A C13A 117.8(10) . . ?
C15 C14A H14A 121.1 . . ?
C13A C14A H14A 121.1 . . ?
C14 C15A C16 123.1(14) . . ?
C14 C15A H15A 118.5 . . ?
C16 C15A H15A 118.5 . . ?

loop_
_geom_bond_atom_site_label_1
_geom_bond_atom_site_label_2
_geom_bond_distance
_geom_bond_site_symmetry_2
_geom_bond_publ_flag
Fe1 O1 1.898(4) . ?
Fe1 O2 1.891(4) . ?
Fe1 N1 2.113(4) . ?
Fe1 N2 2.059(4) . ?
Fe1 N3 2.092(4) . ?
Fe1 N4 2.064(4) . ?
O1 C16 1.333(6) . ?
O2 C32 1.334(7) . ?
N1 C1 1.303(7) . ?
N1 C9 1.367(7) . ?
N2 C8 1.433(6) . ?
N2 C10 1.308(7) . ?
N3 C17 1.335(7) . ?
N3 C25 1.363(6) . ?
N4 C24 1.411(6) . ?
N4 C26 1.313(6) . ?
C1 H1 0.9300 . ?
C1 C2 1.394(9) . ?
C2 H2 0.9300 . ?
C2 C3 1.369(10) . ?
C3 H3 0.9300 . ?
C3 C4 1.384(10) . ?
C4 C5 1.426(10) . ?
C4 C9 1.421(8) . ?
C5 H5 0.9300 . ?
C5 C6 1.370(12) . ?
C6 H6 0.9300 . ?
C6 C7 1.402(9) . ?
C7 H7 0.9300 . ?
C7 C8 1.364(7) . ?
C8 C9 1.401(8) . ?
C10 H10 0.9300 . ?
C10 C11 1.397(7) . ?
C11 C12 1.458(13) . ?
C11 C16 1.437(7) . ?
C11 C12A 1.410(11) . ?
C12 H12 0.9300 . ?
C12 C13 1.331(16) . ?
C13 C14 1.399(17) . ?
C13 O3 1.374(16) . ?
C14 H14 0.9300 . ?
C14 C15A 1.35(2) . ?
C15 H15 0.9300 . ?
C15 C16 1.395(11) . ?
C15 C14A 1.344(18) . ?
C16 C15A 1.367(12) . ?
C17 H17 0.9300 . ?
C17 C18 1.402(8) . ?
C18 H18 0.9300 . ?
C18 C19 1.373(10) . ?
C19 H19 0.9300 . ?
C19 C20 1.376(10) . ?
C20 C21 1.431(10) . ?
C20 C25 1.409(7) . ?
C21 H21 0.9300 . ?
C21 C22 1.360(11) . ?
C22 H22 0.9300 . ?
C22 C23 1.403(10) . ?
C23 H23 0.9300 . ?
C23 C24 1.368(7) . ?
C24 C25 1.420(8) . ?
C26 H26 0.9300 . ?
C26 C27 1.410(7) . ?
C27 C28 1.430(8) . ?
C27 C32 1.405(7) . ?
C28 H28 0.9300 . ?
C28 C29 1.353(9) . ?
C29 C30 1.373(10) . ?
C29 I2 2.104(6) . ?
C29 O4 1.297(10) . ?
C30 H30 0.9300 . ?
C30 C31 1.394(10) . ?
C31 H31 0.9300 . ?
C31 C32 1.379(8) . ?
O3 C33 1.508(17) . ?
C33 H33A 0.9600 . ?
C33 H33B 0.9600 . ?
C33 H33C 0.9600 . ?
I1 C13A 2.075(12) . ?
O4 C34 1.505(13) . ?
C34 H34A 0.9600 . ?
C34 H34B 0.9600 . ?
C34 H34C 0.9600 . ?
F1 B1 1.364(8) . ?
F2 B1 1.399(9) . ?
F3 B1 1.340(8) . ?
F4 B1 1.360(9) . ?
C12A H12A 0.9300 . ?
C12A C13A 1.332(13) . ?
C13A C14A 1.391(14) . ?
C14A H14A 0.9300 . ?
C15A H15A 0.9300 . ?

loop_
_geom_torsion_atom_site_label_1
_geom_torsion_atom_site_label_2
_geom_torsion_atom_site_label_3
_geom_torsion_atom_site_label_4
_geom_torsion
_geom_torsion_site_symmetry_1
_geom_torsion_site_symmetry_2
_geom_torsion_site_symmetry_3
_geom_torsion_site_symmetry_4
_geom_torsion_publ_flag
Fe1 O1 C16 C11 2.5(8) . . . . ?
Fe1 O1 C16 C15 -171.3(8) . . . . ?
Fe1 O1 C16 C15A 173.0(9) . . . . ?
Fe1 O2 C32 C27 1.7(9) . . . . ?
Fe1 O2 C32 C31 -179.2(5) . . . . ?
Fe1 N1 C1 C2 -179.0(5) . . . . ?
Fe1 N1 C9 C4 -179.3(4) . . . . ?
Fe1 N1 C9 C8 -0.4(6) . . . . ?
Fe1 N2 C8 C7 178.1(5) . . . . ?
Fe1 N2 C8 C9 -2.9(5) . . . . ?
Fe1 N2 C10 C11 5.5(7) . . . . ?
Fe1 N3 C17 C18 176.7(4) . . . . ?
Fe1 N3 C25 C20 -177.0(4) . . . . ?
Fe1 N3 C25 C24 1.4(6) . . . . ?
Fe1 N4 C24 C23 176.4(5) . . . . ?
Fe1 N4 C24 C25 -4.6(6) . . . . ?
Fe1 N4 C26 C27 4.0(7) . . . . ?
O1 Fe1 O2 C32 -97.1(5) . . . . ?
O1 C16 C15A C14 -176.2(15) . . . . ?
O2 Fe1 O1 C16 -93.1(5) . . . . ?
N1 Fe1 O1 C16 32.4(10) . . . . ?
N1 Fe1 O2 C32 93.2(5) . . . . ?
N1 C1 C2 C3 -1.5(11) . . . . ?
N2 Fe1 O1 C16 1.8(5) . . . . ?
N2 Fe1 O2 C32 171.3(5) . . . . ?
N2 C8 C9 N1 2.1(7) . . . . ?
N2 C8 C9 C4 -179.0(5) . . . . ?
N2 C10 C11 C12 -176.7(10) . . . . ?
N2 C10 C11 C16 0.2(8) . . . . ?
N2 C10 C11 C12A 172.1(8) . . . . ?
N3 Fe1 O1 C16 98.0(5) . . . . ?
N3 Fe1 O2 C32 20.2(11) . . . . ?
N3 C17 C18 C19 1.7(9) . . . . ?
N4 Fe1 O1 C16 176.1(5) . . . . ?
N4 Fe1 O2 C32 -1.0(5) . . . . ?
N4 C24 C25 N3 2.1(7) . . . . ?
N4 C24 C25 C20 -179.5(5) . . . . ?
N4 C26 C27 C28 177.9(5) . . . . ?
N4 C26 C27 C32 -3.4(9) . . . . ?
C1 N1 C9 C4 1.6(8) . . . . ?
C1 N1 C9 C8 -179.4(5) . . . . ?
C1 C2 C3 C4 1.4(11) . . . . ?
C2 C3 C4 C5 179.1(7) . . . . ?
C2 C3 C4 C9 0.1(10) . . . . ?
C3 C4 C5 C6 179.1(7) . . . . ?
C3 C4 C9 N1 -1.7(9) . . . . ?
C3 C4 C9 C8 179.4(6) . . . . ?
C4 C5 C6 C7 3.0(13) . . . . ?
C5 C4 C9 N1 179.3(6) . . . . ?
C5 C4 C9 C8 0.4(9) . . . . ?
C5 C6 C7 C8 -2.5(12) . . . . ?
C6 C7 C8 N2 179.9(6) . . . . ?
C6 C7 C8 C9 0.9(9) . . . . ?
C7 C8 C9 N1 -178.8(5) . . . . ?
C7 C8 C9 C4 0.1(8) . . . . ?
C8 N2 C10 C11 -175.7(4) . . . . ?
C9 N1 C1 C2 0.0(9) . . . . ?
C9 C4 C5 C6 -1.9(11) . . . . ?
C10 N2 C8 C7 -0.8(8) . . . . ?
C10 N2 C8 C9 178.2(4) . . . . ?
C10 C11 C12 C13 -176.0(19) . . . . ?
C10 C11 C16 O1 -4.6(8) . . . . ?
C10 C11 C16 C15 169.5(8) . . . . ?
C10 C11 C16 C15A -174.8(10) . . . . ?
C10 C11 C12A C13A -178.4(13) . . . . ?
C11 C12 C13 C14 -13(4) . . . . ?
C11 C12 C13 O3 -178.3(17) . . . . ?
C11 C16 C15A C14 -6(2) . . . . ?
C11 C12A C13A I1 -177.5(10) . . . . ?
C11 C12A C13A C14A 8(3) . . . . ?
C12 C11 C16 O1 172.5(10) . . . . ?
C12 C11 C16 C15A 2.3(14) . . . . ?
C12 C13 C14 C15A 9(4) . . . . ?
C12 C13 O3 C33 167(2) . . . . ?
C13 C14 C15A C16 0(3) . . . . ?
C14 C13 O3 C33 4(4) . . . . ?
C16 C11 C12 C13 7(3) . . . . ?
C16 C11 C12A C13A -6.0(18) . . . . ?
C16 C15 C14A C13A -8(2) . . . . ?
C17 N3 C25 C20 1.4(8) . . . . ?
C17 N3 C25 C24 179.8(5) . . . . ?
C17 C18 C19 C20 -1.8(11) . . . . ?
C18 C19 C20 C21 -178.6(7) . . . . ?
C18 C19 C20 C25 1.7(11) . . . . ?
C19 C20 C21 C22 179.6(8) . . . . ?
C19 C20 C25 N3 -1.5(9) . . . . ?
C19 C20 C25 C24 -179.8(6) . . . . ?
C20 C21 C22 C23 0.9(14) . . . . ?
C21 C20 C25 N3 178.8(6) . . . . ?
C21 C20 C25 C24 0.5(9) . . . . ?
C21 C22 C23 C24 -0.8(12) . . . . ?
C22 C23 C24 N4 179.6(6) . . . . ?
C22 C23 C24 C25 0.6(10) . . . . ?
C23 C24 C25 N3 -178.8(5) . . . . ?
C23 C24 C25 C20 -0.4(8) . . . . ?
C24 N4 C26 C27 -177.3(5) . . . . ?
C25 N3 C17 C18 -1.5(8) . . . . ?
C25 C20 C21 C22 -0.8(12) . . . . ?
C26 N4 C24 C23 -2.5(8) . . . . ?
C26 N4 C24 C25 176.6(4) . . . . ?
C26 C27 C28 C29 179.2(6) . . . . ?
C26 C27 C32 O2 0.4(9) . . . . ?
C26 C27 C32 C31 -178.7(6) . . . . ?
C27 C28 C29 C30 0.0(11) . . . . ?
C27 C28 C29 I2 -178.8(5) . . . . ?
C27 C28 C29 O4 179.6(8) . . . . ?
C28 C27 C32 O2 179.0(5) . . . . ?
C28 C27 C32 C31 0.0(9) . . . . ?
C28 C29 C30 C31 -1.0(12) . . . . ?
C28 C29 O4 C34 -4.6(15) . . . . ?
C29 C30 C31 C32 1.4(12) . . . . ?
C30 C29 O4 C34 175.0(9) . . . . ?
C30 C31 C32 O2 180.0(7) . . . . ?
C30 C31 C32 C27 -1.0(11) . . . . ?
C32 C27 C28 C29 0.5(9) . . . . ?
I2 C29 C30 C31 177.8(6) . . . . ?
O3 C13 C14 C15A 170(3) . . . . ?
I1 C13A C14A C15 -176.5(11) . . . . ?
O4 C29 C30 C31 179.4(9) . . . . ?
C12A C11 C16 O1 -176.2(8) . . . . ?
C12A C11 C16 C15 -2.1(11) . . . . ?
C12A C13A C14A C15 -1(3) . . . . ?
C14A C15 C16 O1 -176.8(11) . . . . ?
C14A C15 C16 C11 9.2(18) . . . . ?

loop_
_smtbx_masks_void_nr
_smtbx_masks_void_average_x
_smtbx_masks_void_average_y
_smtbx_masks_void_average_z
_smtbx_masks_void_volume
_smtbx_masks_void_count_electrons
_smtbx_masks_void_content
1 -0.233 0.000 0.000 188.1 40.5 '2.2 MeOH'
